data_2107181
loop_
_publ_author_name
'Spencer, J.B.'
'Lundgren, J.O.'

_publ_section_title
;
 Hydrogen-bond studies. LXXIII. The crystal structure of
 trifluoromethanesulphonic acid monohydrate, (H3 O)(+) (C F3 S O3)(-), at
 298 and 83K
;
_journal_name_full 'Acta Crystallographica B (24,1968-38,1982)'
_journal_page_first 1923
_journal_page_last 1928
_journal_volume 29
_journal_year 1973
_chemical_formula_sum 'C H3 F3 O4 S'
_chemical_name_systematic 'H3 O C F3 S O3'
_space_group_IT_number 14
_symmetry_space_group_name_Hall '-P 2ybc'
_symmetry_space_group_name_H-M 'P 1 21/c 1'
_cell_angle_alpha 90
_cell_angle_beta 98.661
_cell_angle_gamma 90
_cell_formula_units_Z 4
_cell_length_a 5.9634
_cell_length_b 9.975
_cell_length_c 9.708
_cell_volume 570.894
_citation_journal_id_ASTM ACBCAR
_cod_data_source_file Spencer_ACBCAR_1973_1106.cif
_cod_data_source_block C1H3F3O4S1
_cod_original_cell_volume 570.8943
_cod_original_formula_sum 'C1 H3 F3 O4 S1'
_cod_database_code 2107181

loop_
_symmetry_equiv_pos_as_xyz
x,y,z
-x,y+1/2,-z+1/2
-x,-y,-z
x,-y-1/2,z-1/2

loop_
_atom_site_label
_atom_site_type_symbol
_atom_site_fract_x
_atom_site_fract_y
_atom_site_fract_z
_atom_site_occupancy
_atom_site_U_iso_or_equiv
O1 O-2 -0.39746 0.36065 0.50416 1 0.0
F2 F-1 0.07781 0.30905 0.62938 1 0.0
S1 S+4 -0.29677 0.2341 0.47809 1 0.0
H2 H+1 0.56 0.05 0.26 1 0.0
H3 H+1 0.48 0.4 0.19 1 0.0
O3 O-2 -0.32056 0.12964 0.57541 1 0.0
O2 O-2 -0.3464 0.19499 0.33358 1 0.0
F1 F-1 0.04886 0.36345 0.41618 1 0.0
O4 O-2 0.43261 0.45717 0.25383 1 0.0
F3 F-1 0.12026 0.16144 0.47682 1 0.0
C1 C+4 0.00751 0.26852 0.50306 1 0.0
H1 H+1 0.47 0.4 0.34 1 0.0
